data_2201675
loop_
_publ_author_name
'Jian-Rong Li'
'Ruo-Hua Zhang'
'Xian-He Bu'

_publ_section_title
;
 (<i>R</i>,<i>S</i>)-1,2-Bis(benzylsulfinyl)ethane
;
_journal_issue 8
_journal_name_full 'Acta Crystallographica Section E'
_journal_page_first o911
_journal_page_last o912
_journal_paper_doi 10.1107/S1600536802012503
_journal_volume 58
_journal_year 2002
_chemical_formula_iupac 'C16 H18 O2 S2'
_chemical_formula_moiety 'C16 H18 O2 S2'
_chemical_formula_sum 'C16 H18 O2 S2'
_chemical_formula_weight 306.42
_chemical_melting_point 494.0(10)
_chemical_name_systematic
;
(R,S)-1,2-bis(benzylsulfinyl)ethane
;
_space_group_IT_number 14
_symmetry_cell_setting monoclinic
_symmetry_space_group_name_Hall '-P 2ybc'
_symmetry_space_group_name_H-M 'P 1 21/c 1'
_atom_sites_solution_hydrogens geom
_atom_sites_solution_primary direct
_atom_sites_solution_secondary difmap
_cell_angle_alpha 90.00
_cell_angle_beta 91.209(7)
_cell_angle_gamma 90.00
_cell_formula_units_Z 2
_cell_length_a 16.933(6)
_cell_length_b 5.312(2)
_cell_length_c 8.423(3)
_cell_measurement_reflns_used 2123
_cell_measurement_temperature 293(2)
_cell_measurement_theta_max 25.03
_cell_measurement_theta_min 1.20
_cell_volume 757.5(5)
_computing_cell_refinement SMART
_computing_data_collection 'SMART (Bruker, 1998)'
_computing_data_reduction 'SHELXTL (Bruker, 1998)'
_computing_molecular_graphics SHELXTL
_computing_publication_material SHELXTL
_computing_structure_refinement 'SHELXL97 (Sheldrick, 1997)'
_computing_structure_solution 'SHELXS97 (Sheldrick, 1997)'
_diffrn_ambient_temperature 293(2)
_diffrn_measured_fraction_theta_full 0.997
_diffrn_measured_fraction_theta_max 0.997
_diffrn_measurement_device_type 'Bruker CCD area-detector'
_diffrn_measurement_method '\f and \w'
_diffrn_radiation_monochromator graphite
_diffrn_radiation_source 'fine-focus sealed tube'
_diffrn_radiation_type MoK\a
_diffrn_radiation_wavelength 0.71073
_diffrn_reflns_av_R_equivalents 0.0301
_diffrn_reflns_av_sigmaI/netI 0.0436
_diffrn_reflns_limit_h_max 17
_diffrn_reflns_limit_h_min -20
_diffrn_reflns_limit_k_max 5
_diffrn_reflns_limit_k_min -6
_diffrn_reflns_limit_l_max 9
_diffrn_reflns_limit_l_min -10
_diffrn_reflns_number 2943
_diffrn_reflns_theta_full 25.03
_diffrn_reflns_theta_max 25.03
_diffrn_reflns_theta_min 1.20
_diffrn_standards_decay_% 0
_diffrn_standards_interval_count 0
_diffrn_standards_interval_time 0
_diffrn_standards_number 0
_exptl_absorpt_coefficient_mu 0.350
_exptl_absorpt_correction_T_max 0.9334
_exptl_absorpt_correction_T_min 0.9334
_exptl_absorpt_correction_type multi-scan
_exptl_absorpt_process_details '(SADABS; Bruker, 1998)'
_exptl_crystal_colour colorless
_exptl_crystal_density_diffrn 1.343
_exptl_crystal_density_meas ?
_exptl_crystal_density_method 'not measured'
_exptl_crystal_description block
_exptl_crystal_F_000 324
_exptl_crystal_size_max 0.20
_exptl_crystal_size_mid 0.20
_exptl_crystal_size_min 0.20
_refine_diff_density_max 0.248
_refine_diff_density_min -0.338
_refine_ls_extinction_coef 0.25(3)
_refine_ls_extinction_method SHELXL97
_refine_ls_goodness_of_fit_ref 1.106
_refine_ls_hydrogen_treatment constr
_refine_ls_matrix_type full
_refine_ls_number_parameters 91
_refine_ls_number_reflns 1333
_refine_ls_number_restraints 0
_refine_ls_restrained_S_all 1.106
_refine_ls_R_factor_all 0.0637
_refine_ls_R_factor_gt 0.0400
_refine_ls_shift/su_max 0.007
_refine_ls_shift/su_mean 0.001
_refine_ls_structure_factor_coef Fsqd
_refine_ls_weighting_details 'calc w = 1/[\s^2^(Fo^2^)+(0.07P)^2^] where P = (Fo^2^+2Fc^2^)/3'
_refine_ls_weighting_scheme calc
_refine_ls_wR_factor_gt 0.0998
_refine_ls_wR_factor_ref 0.1299
_reflns_number_gt 994
_reflns_number_total 1333
_reflns_threshold_expression I>2\s(I)
_cod_data_source_file ww6020.cif
_cod_data_source_block I
_cod_depositor_comments
;
The following automatic conversions were performed:

'_chemical_melting_point' value '493-495K' was changed to '494.0(10)'
- the average value was taken and precision was estimated.

Automatic conversion script
Id: cif_fix_values 1646 2011-03-28 12:23:43Z adriana 

The following automatic conversions were performed:

'_chemical_melting_point' value '493-495K' was changed to '494.0(10)'
- the average value was taken and precision was estimated.

Automatic conversion script
Id: cif_fix_values 1715 2011-07-08 13:25:40Z adriana 

The following automatic conversions were performed:

'_exptl_crystal_density_meas' value 'not measured' was changed to '?'
- the value is perceived as not measured.

Automatic conversion script
Id: cif_fix_values 3008 2015-01-20 13:52:24Z robertas 
;
_cod_original_sg_symbol_H-M 'P 21/c'
_cod_database_code 2201675
_cod_database_fobs_code 2201675

loop_
_symmetry_equiv_pos_as_xyz
'x, y, z'
'-x, y+1/2, -z+1/2'
'-x, -y, -z'
'x, -y-1/2, z-1/2'

loop_
_atom_site_label
_atom_site_fract_x
_atom_site_fract_y
_atom_site_fract_z
_atom_site_U_iso_or_equiv
_atom_site_adp_type
_atom_site_calc_flag
_atom_site_refinement_flags
_atom_site_occupancy
_atom_site_disorder_assembly
_atom_site_disorder_group
_atom_site_type_symbol
S1 0.12405(4) 0.07296(14) 0.96323(9) 0.0396(3) Uani d . 1 . . S
O1 0.11520(13) 0.3441(4) 0.9187(3) 0.0578(7) Uani d . 1 . . O
C1 0.02701(17) -0.0623(6) 0.9415(4) 0.0414(8) Uani d . 1 . . C
H1A 0.0069 -0.0364 0.8341 0.050 Uiso calc R 1 . . H
H1B 0.0294 -0.2419 0.9615 0.050 Uiso calc R 1 . . H
C2 0.16912(18) -0.0874(6) 0.7982(4) 0.0424(8) Uani d . 1 . . C
H2A 0.1578 -0.2662 0.8037 0.051 Uiso calc R 1 . . H
H2B 0.1472 -0.0233 0.6989 0.051 Uiso calc R 1 . . H
C3 0.25711(17) -0.0463(6) 0.8040(3) 0.0377(7) Uani d . 1 . . C
C4 0.3056(2) -0.2107(6) 0.8882(4) 0.0551(9) Uani d . 1 . . C
H4A 0.2839 -0.3474 0.9409 0.066 Uiso calc R 1 . . H
C5 0.3865(2) -0.1709(8) 0.8937(5) 0.0673(11) Uani d . 1 . . C
H5A 0.4190 -0.2809 0.9509 0.081 Uiso calc R 1 . . H
C6 0.4188(2) 0.0259(8) 0.8169(5) 0.0641(11) Uani d . 1 . . C
H6A 0.4733 0.0495 0.8202 0.077 Uiso calc R 1 . . H
C7 0.3713(2) 0.1909(7) 0.7340(5) 0.0607(10) Uani d . 1 . . C
H7A 0.3934 0.3272 0.6818 0.073 Uiso calc R 1 . . H
C8 0.29081(19) 0.1546(6) 0.7279(4) 0.0483(9) Uani d . 1 . . C
H8A 0.2588 0.2673 0.6717 0.058 Uiso calc R 1 . . H

loop_
_atom_site_aniso_label
_atom_site_aniso_U_11
_atom_site_aniso_U_22
_atom_site_aniso_U_33
_atom_site_aniso_U_12
_atom_site_aniso_U_13
_atom_site_aniso_U_23
S1 0.0371(5) 0.0352(5) 0.0466(5) -0.0066(3) 0.0050(3) -0.0019(4)
O1 0.0596(15) 0.0297(12) 0.0849(17) -0.0087(10) 0.0193(13) -0.0041(12)
C1 0.0398(18) 0.0327(17) 0.0517(19) -0.0073(13) 0.0032(14) -0.0011(15)
C2 0.0485(19) 0.0338(17) 0.0452(18) -0.0055(14) 0.0055(15) -0.0055(14)
C3 0.0403(17) 0.0341(17) 0.0390(17) 0.0004(13) 0.0057(13) -0.0044(14)
C4 0.065(2) 0.042(2) 0.058(2) 0.0069(17) 0.0097(18) 0.0085(17)
C5 0.056(2) 0.071(3) 0.075(3) 0.024(2) -0.005(2) 0.002(2)
C6 0.036(2) 0.078(3) 0.079(3) 0.0031(19) 0.0041(19) -0.010(2)
C7 0.052(2) 0.060(2) 0.071(2) -0.0120(18) 0.0113(19) 0.004(2)
C8 0.045(2) 0.0442(19) 0.055(2) 0.0001(15) -0.0017(16) 0.0093(16)

loop_
_atom_type_symbol
_atom_type_description
_atom_type_scat_dispersion_real
_atom_type_scat_dispersion_imag
_atom_type_scat_source
C C 0.0033 0.0016 'International Tables Vol C Tables 4.2.6.8 and 6.1.1.4'
H H 0.0000 0.0000 'International Tables Vol C Tables 4.2.6.8 and 6.1.1.4'
N N 0.0061 0.0033 'International Tables Vol C Tables 4.2.6.8 and 6.1.1.4'
O O 0.0106 0.0060 'International Tables Vol C Tables 4.2.6.8 and 6.1.1.4'
S S 0.1246 0.1234 'International Tables Vol C Tables 4.2.6.8 and 6.1.1.4'

loop_
_geom_angle_atom_site_label_1
_geom_angle_atom_site_label_2
_geom_angle_atom_site_label_3
_geom_angle_site_symmetry_1
_geom_angle
_geom_angle_publ_flag
O1 S1 C1 . 105.82(14) yes
O1 S1 C2 . 107.59(15) yes
C1 S1 C2 . 97.63(14) yes
C1 C1 S1 3_557 108.8(3) ?
C1 C1 H1A 3_557 109.9 ?
S1 C1 H1A . 109.9 ?
C1 C1 H1B 3_557 109.9 ?
S1 C1 H1B . 109.9 ?
H1A C1 H1B . 108.3 ?
C3 C2 S1 . 109.9(2) ?
C3 C2 H2A . 109.7 ?
S1 C2 H2A . 109.7 ?
C3 C2 H2B . 109.7 ?
S1 C2 H2B . 109.7 ?
H2A C2 H2B . 108.2 ?
C8 C3 C4 . 118.8(3) ?
C8 C3 C2 . 121.2(3) ?
C4 C3 C2 . 120.0(3) ?
C3 C4 C5 . 119.7(3) ?
C3 C4 H4A . 120.1 ?
C5 C4 H4A . 120.1 ?
C6 C5 C4 . 120.8(3) ?
C6 C5 H5A . 119.6 ?
C4 C5 H5A . 119.6 ?
C5 C6 C7 . 119.9(3) ?
C5 C6 H6A . 120.0 ?
C7 C6 H6A . 120.0 ?
C8 C7 C6 . 120.0(3) ?
C8 C7 H7A . 120.0 ?
C6 C7 H7A . 120.0 ?
C3 C8 C7 . 120.8(3) ?
C3 C8 H8A . 119.6 ?
C7 C8 H8A . 119.6 ?

loop_
_geom_bond_atom_site_label_1
_geom_bond_atom_site_label_2
_geom_bond_site_symmetry_2
_geom_bond_distance
_geom_bond_publ_flag
S1 O1 . 1.495(2) yes
S1 C1 . 1.799(3) yes
S1 C2 . 1.813(3) yes
C1 C1 3_557 1.511(6) ?
C1 H1A . 0.9700 ?
C1 H1B . 0.9700 ?
C2 C3 . 1.506(4) ?
C2 H2A . 0.9700 ?
C2 H2B . 0.9700 ?
C3 C8 . 1.375(4) ?
C3 C4 . 1.384(4) ?
C4 C5 . 1.387(5) ?
C4 H4A . 0.9300 ?
C5 C6 . 1.351(5) ?
C5 H5A . 0.9300 ?
C6 C7 . 1.372(5) ?
C6 H6A . 0.9300 ?
C7 C8 . 1.376(5) ?
C7 H7A . 0.9300 ?
C8 H8A . 0.9300 ?

loop_
_geom_torsion_atom_site_label_1
_geom_torsion_atom_site_label_2
_geom_torsion_atom_site_label_3
_geom_torsion_atom_site_label_4
_geom_torsion_site_symmetry_4
_geom_torsion
O1 S1 C1 C1 3_557 -63.6(3)
C2 S1 C1 C1 3_557 -174.4(3)
O1 S1 C2 C3 . 81.0(2)
C1 S1 C2 C3 . -169.7(2)
S1 C2 C3 C8 . -90.2(3)
S1 C2 C3 C4 . 89.2(3)
C8 C3 C4 C5 . -0.3(5)
C2 C3 C4 C5 . -179.6(3)
C3 C4 C5 C6 . -0.4(6)
C4 C5 C6 C7 . 0.9(6)
C5 C6 C7 C8 . -0.6(6)
C4 C3 C8 C7 . 0.6(5)
C2 C3 C8 C7 . 179.9(3)
C6 C7 C8 C3 . -0.1(6)
